data_4026085
loop_
_publ_author_name
'Roman A. Valiulin'
'Teresa M. Arisco'
'Andrei G. Kutateladze'

_publ_contact_author_address
;Department of Chemistry and Biochemistry
University of Denver
FW Olin Hall, 202
2190 E. Iliff Ave
Denver, CO 80208
;
_publ_contact_author_email akutatel.edu
_publ_contact_author_fax 303-871-2254
_publ_contact_author_name 'Andrei Kutateladze'
_publ_contact_author_phone 303-871-2995
_publ_section_title
;
 Double-Tandem [4\p+2\p].[2\p+2\p].[4\p+2\p].[2\p+2\p] Synthetic Sequence
 with Photoprotolytic Oxametathesis and Photoepoxidation in the Chromone
 Series
;
_journal_name_full 'Journal of Organic Chemistry'
_journal_page_first 1319
_journal_page_last 1332
_journal_paper_doi 10.1021/jo102221q
_journal_volume 76
_journal_year 2011
_chemical_formula_moiety 'C28 H28 O5'
_chemical_formula_sum 'C28 H28 O5'
_chemical_formula_weight 444.52
_chemical_name_common none
_chemical_name_systematic
;
13-ethylene glycol monoacetal of 
1S(R), 2R(S), 5R(S), 6R(S), 7S(R)-
6-(1,3-dioxolan-2-yl)-4-phenylheptacyclo
[5.5.4.1^2,5^.0^1,7^.0^8,12^.0^9,15^.0^11,14^]
heptadec-3-ene-16-one
;
_space_group_IT_number 2
_symmetry_cell_setting triclinic
_symmetry_space_group_name_Hall '-P 1'
_symmetry_space_group_name_H-M 'P -1'
_atom_sites_solution_hydrogens geom
_atom_sites_solution_primary direct
_atom_sites_solution_secondary difmap
_audit_creation_method SHELXL-97
_cell_angle_alpha 107.1680(10)
_cell_angle_beta 94.7250(10)
_cell_angle_gamma 95.8370(10)
_cell_formula_units_Z 2
_cell_length_a 9.69370(10)
_cell_length_b 10.00590(10)
_cell_length_c 11.70380(10)
_cell_measurement_reflns_used 9969
_cell_measurement_temperature 296(2)
_cell_measurement_theta_max 27.54
_cell_measurement_theta_min 2.64
_cell_volume 1071.426(19)
_computing_cell_refinement 'Bruker SAINT'
_computing_data_collection 'Bruker APEX2'
_computing_data_reduction 'Bruker SAINT'
_computing_molecular_graphics 'Bruker SHELXTL'
_computing_publication_material 'Bruker SHELXTL'
_computing_structure_refinement 'SHELXL-97 (Sheldrick, 2008)'
_computing_structure_solution 'SHELXS-97 (Sheldrick, 2008)'
_diffrn_ambient_temperature 296(2)
_diffrn_detector_area_resol_mean 8.33
_diffrn_measured_fraction_theta_full 0.998
_diffrn_measured_fraction_theta_max 0.998
_diffrn_measurement_device_type 'Bruker D8 APEX II Diffractometer'
_diffrn_measurement_method '\f and \w scans'
_diffrn_radiation_monochromator graphite
_diffrn_radiation_source 'fine-focus sealed tube'
_diffrn_radiation_type MoK\a
_diffrn_radiation_wavelength 0.71073
_diffrn_reflns_av_R_equivalents 0.0210
_diffrn_reflns_av_sigmaI/netI 0.0100
_diffrn_reflns_limit_h_max 12
_diffrn_reflns_limit_h_min -12
_diffrn_reflns_limit_k_max 12
_diffrn_reflns_limit_k_min -12
_diffrn_reflns_limit_l_max 15
_diffrn_reflns_limit_l_min -15
_diffrn_reflns_number 45735
_diffrn_reflns_theta_full 27.48
_diffrn_reflns_theta_max 27.48
_diffrn_reflns_theta_min 1.83
_exptl_absorpt_coefficient_mu 0.088
_exptl_absorpt_correction_type none
_exptl_crystal_colour colourless
_exptl_crystal_density_diffrn 1.325
_exptl_crystal_description diamond-perfect
_exptl_crystal_F_000 454
_exptl_crystal_size_max 0.511
_exptl_crystal_size_mid 0.427
_exptl_crystal_size_min 0.260
_refine_diff_density_max 0.326
_refine_diff_density_min -0.259
_refine_diff_density_rms 0.039
_refine_ls_extinction_method none
_refine_ls_goodness_of_fit_ref 1.001
_refine_ls_matrix_type full
_refine_ls_number_parameters 298
_refine_ls_number_reflns 4893
_refine_ls_number_restraints 0
_refine_ls_restrained_S_all 1.001
_refine_ls_R_factor_all 0.0507
_refine_ls_R_factor_gt 0.0445
_refine_ls_shift/su_max 0.000
_refine_ls_shift/su_mean 0.000
_refine_ls_structure_factor_coef Fsqd
_refine_ls_weighting_details 'calc w=1/[\s^2^(Fo^2^)+(0.0797P)^2^+0.2963P] where P=(Fo^2^+2Fc^2^)/3'
_refine_ls_weighting_scheme calc
_refine_ls_wR_factor_gt 0.1280
_refine_ls_wR_factor_ref 0.1357
_reflns_number_gt 4212
_reflns_number_total 4893
_reflns_threshold_expression >2sigma(I)
_cod_data_source_file jo102221q_si_016.cif
_cod_data_source_block tma25248_fr45_0m
_cod_original_cell_volume 1071.426(18)
_cod_original_sg_symbol_H-M 'P -1 '
_cod_database_code 4026085

loop_
_symmetry_equiv_pos_as_xyz
'x, y, z'
'-x, -y, -z'

loop_
_atom_site_label
_atom_site_type_symbol
_atom_site_fract_x
_atom_site_fract_y
_atom_site_fract_z
_atom_site_U_iso_or_equiv
_atom_site_adp_type
_atom_site_occupancy
_atom_site_symmetry_multiplicity
_atom_site_calc_flag
_atom_site_refinement_flags
O1 O 0.39500(12) 1.00920(12) 0.38330(10) 0.0543(3) Uani 1 1 d .
O2 O 0.27268(11) 0.39623(10) 0.01746(10) 0.0449(2) Uani 1 1 d .
O3 O 0.10234(10) 0.48355(10) 0.12849(9) 0.0407(2) Uani 1 1 d .
O4 O 0.27216(13) 0.70402(12) 0.36864(9) 0.0533(3) Uani 1 1 d .
O5 O 0.31219(11) 1.17221(10) 0.30385(10) 0.0482(3) Uani 1 1 d .
C1 C -0.09384(17) 0.92767(19) 0.2511(2) 0.0632(5) Uani 1 1 d .
H1A H -0.1389 0.9636 0.3229 0.076 Uiso 1 1 calc R
H1B H -0.1600 0.9091 0.1796 0.076 Uiso 1 1 calc R
C2 C 0.03919(16) 1.02266(16) 0.24866(16) 0.0501(4) Uani 1 1 d .
H2 H 0.0262 1.1181 0.2474 0.060 Uiso 1 1 calc R
C3 C 0.10419(13) 0.93264(14) 0.14019(13) 0.0386(3) Uani 1 1 d .
H3 H 0.0842 0.9507 0.0630 0.046 Uiso 1 1 calc R
C4 C 0.25952(12) 0.92542(13) 0.18100(11) 0.0323(3) Uani 1 1 d .
C5 C 0.37004(13) 0.93578(14) 0.09689(12) 0.0372(3) Uani 1 1 d .
H5 H 0.4121 1.0334 0.1108 0.045 Uiso 1 1 calc R
C6 C 0.31024(15) 0.86499(15) -0.03307(12) 0.0404(3) Uani 1 1 d .
H6 H 0.2673 0.9108 -0.0820 0.048 Uiso 1 1 calc R
C7 C 0.32673(13) 0.72866(14) -0.06881(12) 0.0371(3) Uani 1 1 d .
C8 C 0.28691(14) 0.62740(16) -0.19064(12) 0.0412(3) Uani 1 1 d .
C9 C 0.20952(18) 0.6644(2) -0.28021(15) 0.0559(4) Uani 1 1 d .
H9 H 0.1771 0.7518 -0.2611 0.067 Uiso 1 1 calc R
C10 C 0.1801(2) 0.5738(3) -0.39678(17) 0.0712(5) Uani 1 1 d .
H10 H 0.1284 0.6006 -0.4549 0.085 Uiso 1 1 calc R
C11 C 0.2273(2) 0.4442(2) -0.42666(17) 0.0731(6) Uani 1 1 d .
H11 H 0.2087 0.3837 -0.5051 0.088 Uiso 1 1 calc R
C12 C 0.45067(18) 1.22782(19) 0.35918(17) 0.0580(4) Uani 1 1 d .
H12A H 0.4507 1.3140 0.4246 0.070 Uiso 1 1 calc R
H12B H 0.5084 1.2484 0.3010 0.070 Uiso 1 1 calc R
C13 C 0.5032(2) 1.1195(2) 0.4046(3) 0.0917(9) Uani 1 1 d .
H13A H 0.5818 1.0858 0.3637 0.110 Uiso 1 1 calc R
H13B H 0.5341 1.1578 0.4902 0.110 Uiso 1 1 calc R
C14 C 0.28355(15) 1.03142(14) 0.30866(12) 0.0398(3) Uani 1 1 d .
C15 C 0.14105(17) 1.01462(16) 0.35367(14) 0.0480(3) Uani 1 1 d .
H15 H 0.1337 1.0870 0.4296 0.058 Uiso 1 1 calc R
C16 C 0.06371(13) 0.77915(14) 0.14253(13) 0.0372(3) Uani 1 1 d .
H16 H 0.0200 0.7098 0.0669 0.045 Uiso 1 1 calc R
C17 C 0.21867(12) 0.76789(13) 0.18487(11) 0.0307(2) Uani 1 1 d .
C18 C 0.40082(12) 0.69398(14) 0.03731(12) 0.0352(3) Uani 1 1 d .
H18 H 0.4649 0.6243 0.0107 0.042 Uiso 1 1 calc R
C19 C 0.47979(13) 0.83928(15) 0.11033(13) 0.0404(3) Uani 1 1 d .
H19A H 0.5038 0.8452 0.1939 0.048 Uiso 1 1 calc R
H19B H 0.5639 0.8613 0.0762 0.048 Uiso 1 1 calc R
C20 C 0.29902(12) 0.64939(13) 0.11839(11) 0.0314(3) Uani 1 1 d .
H20 H 0.3571 0.6269 0.1810 0.038 Uiso 1 1 calc R
C21 C 0.19963(13) 0.51502(13) 0.05288(12) 0.0342(3) Uani 1 1 d .
H21 H 0.1490 0.5271 -0.0186 0.041 Uiso 1 1 calc R
C22 C 0.2690(2) 0.3300(2) 0.10856(18) 0.0603(4) Uani 1 1 d .
H22A H 0.3581 0.3519 0.1587 0.072 Uiso 1 1 calc R
H22B H 0.2485 0.2284 0.0733 0.072 Uiso 1 1 calc R
C23 C 0.1569(2) 0.38599(19) 0.18085(17) 0.0608(5) Uani 1 1 d .
H23A H 0.0844 0.3102 0.1779 0.073 Uiso 1 1 calc R
H23B H 0.1945 0.4326 0.2642 0.073 Uiso 1 1 calc R
C24 C 0.3019(2) 0.4049(2) -0.34019(17) 0.0697(5) Uani 1 1 d .
H24 H 0.3325 0.3167 -0.3600 0.084 Uiso 1 1 calc R
C25 C 0.33216(19) 0.49542(18) -0.22309(15) 0.0541(4) Uani 1 1 d .
H25 H 0.3835 0.4672 -0.1656 0.065 Uiso 1 1 calc R
C26 C 0.21007(15) 0.76979(14) 0.31502(12) 0.0399(3) Uani 1 1 d .
C27 C 0.09861(17) 0.86026(17) 0.35828(14) 0.0489(4) Uani 1 1 d .
H27 H 0.0710 0.8566 0.4361 0.059 Uiso 1 1 calc R
C28 C -0.01972(15) 0.80047(17) 0.25281(16) 0.0497(4) Uani 1 1 d .
H28 H -0.0802 0.7168 0.2550 0.060 Uiso 1 1 calc R

loop_
_atom_site_aniso_label
_atom_site_aniso_U_11
_atom_site_aniso_U_22
_atom_site_aniso_U_33
_atom_site_aniso_U_23
_atom_site_aniso_U_13
_atom_site_aniso_U_12
O1 0.0570(6) 0.0523(6) 0.0527(6) 0.0255(5) -0.0157(5) -0.0082(5)
O2 0.0500(6) 0.0373(5) 0.0550(6) 0.0203(4) 0.0170(5) 0.0128(4)
O3 0.0345(5) 0.0395(5) 0.0533(6) 0.0215(4) 0.0114(4) 0.0023(4)
O4 0.0697(7) 0.0519(6) 0.0431(5) 0.0267(5) -0.0027(5) 0.0012(5)
O5 0.0517(6) 0.0340(5) 0.0569(6) 0.0160(4) -0.0023(5) -0.0030(4)
C1 0.0404(8) 0.0575(10) 0.0916(13) 0.0168(9) 0.0232(8) 0.0121(7)
C2 0.0415(7) 0.0414(8) 0.0696(10) 0.0163(7) 0.0132(7) 0.0118(6)
C3 0.0309(6) 0.0395(7) 0.0481(7) 0.0178(6) 0.0009(5) 0.0070(5)
C4 0.0293(6) 0.0324(6) 0.0381(6) 0.0167(5) 0.0010(5) 0.0016(4)
C5 0.0362(6) 0.0348(6) 0.0446(7) 0.0196(5) 0.0065(5) -0.0006(5)
C6 0.0432(7) 0.0445(7) 0.0416(7) 0.0246(6) 0.0088(5) 0.0058(6)
C7 0.0325(6) 0.0433(7) 0.0420(7) 0.0217(5) 0.0103(5) 0.0039(5)
C8 0.0349(6) 0.0511(8) 0.0410(7) 0.0188(6) 0.0126(5) 0.0008(5)
C9 0.0491(8) 0.0686(11) 0.0502(8) 0.0183(8) 0.0037(7) 0.0110(7)
C10 0.0679(12) 0.0951(15) 0.0469(9) 0.0209(9) -0.0021(8) 0.0035(10)
C11 0.0854(14) 0.0770(13) 0.0456(9) 0.0055(9) 0.0132(9) -0.0046(11)
C12 0.0522(9) 0.0512(9) 0.0658(10) 0.0187(8) -0.0003(8) -0.0123(7)
C13 0.0744(13) 0.0635(12) 0.126(2) 0.0406(13) -0.0527(14) -0.0249(10)
C14 0.0429(7) 0.0357(7) 0.0413(7) 0.0154(5) 0.0007(5) -0.0001(5)
C15 0.0541(8) 0.0402(7) 0.0482(8) 0.0095(6) 0.0156(7) 0.0043(6)
C16 0.0261(5) 0.0382(7) 0.0477(7) 0.0150(5) 0.0021(5) 0.0031(5)
C17 0.0267(5) 0.0325(6) 0.0355(6) 0.0159(5) 0.0015(4) 0.0007(4)
C18 0.0262(5) 0.0391(7) 0.0447(7) 0.0188(5) 0.0063(5) 0.0052(5)
C19 0.0267(6) 0.0454(7) 0.0516(8) 0.0205(6) 0.0057(5) -0.0009(5)
C20 0.0261(5) 0.0348(6) 0.0380(6) 0.0190(5) 0.0014(4) 0.0039(4)
C21 0.0310(6) 0.0343(6) 0.0413(6) 0.0176(5) 0.0055(5) 0.0042(5)
C22 0.0604(10) 0.0597(10) 0.0822(12) 0.0474(9) 0.0182(9) 0.0214(8)
C23 0.0820(12) 0.0510(9) 0.0679(10) 0.0383(8) 0.0281(9) 0.0183(8)
C24 0.0934(15) 0.0574(11) 0.0560(10) 0.0102(8) 0.0253(10) 0.0077(10)
C25 0.0665(10) 0.0518(9) 0.0482(8) 0.0185(7) 0.0164(7) 0.0092(7)
C26 0.0439(7) 0.0390(7) 0.0377(6) 0.0173(5) 0.0028(5) -0.0055(5)
C27 0.0552(9) 0.0479(8) 0.0462(8) 0.0163(6) 0.0208(7) 0.0017(6)
C28 0.0361(7) 0.0465(8) 0.0678(10) 0.0171(7) 0.0186(7) 0.0017(6)

loop_
_atom_type_symbol
_atom_type_description
_atom_type_scat_dispersion_real
_atom_type_scat_dispersion_imag
_atom_type_scat_source
C C 0.0033 0.0016 'International Tables Vol C Tables 4.2.6.8 and 6.1.1.4'
H H 0.0000 0.0000 'International Tables Vol C Tables 4.2.6.8 and 6.1.1.4'
O O 0.0106 0.0060 'International Tables Vol C Tables 4.2.6.8 and 6.1.1.4'

loop_
_geom_angle_atom_site_label_1
_geom_angle_atom_site_label_2
_geom_angle_atom_site_label_3
_geom_angle
C13 O1 C14 109.10(12)
C22 O2 C21 107.22(11)
C23 O3 C21 107.22(11)
C12 O5 C14 108.49(12)
C28 C1 C2 94.98(12)
C28 C1 H1A 112.7
C2 C1 H1A 112.7
C28 C1 H1B 112.7
C2 C1 H1B 112.7
H1A C1 H1B 110.2
C1 C2 C15 104.86(14)
C1 C2 C3 103.06(13)
C15 C2 C3 100.51(11)
C1 C2 H2 115.5
C15 C2 H2 115.5
C3 C2 H2 115.5
C2 C3 C16 103.30(11)
C2 C3 C4 108.96(11)
C16 C3 C4 90.13(9)
C2 C3 H3 116.9
C16 C3 H3 116.9
C4 C3 H3 116.9
C5 C4 C14 117.31(10)
C5 C4 C3 119.48(11)
C14 C4 C3 102.41(10)
C5 C4 C17 112.89(10)
C14 C4 C17 111.12(10)
C3 C4 C17 90.25(9)
C6 C5 C4 110.61(10)
C6 C5 C19 100.22(11)
C4 C5 C19 109.02(10)
C6 C5 H5 112.1
C4 C5 H5 112.1
C19 C5 H5 112.1
C7 C6 C5 111.56(12)
C7 C6 H6 124.2
C5 C6 H6 124.2
C6 C7 C8 126.97(12)
C6 C7 C18 108.27(12)
C8 C7 C18 124.71(12)
C25 C8 C9 117.28(15)
C25 C8 C7 121.52(14)
C9 C8 C7 121.08(14)
C10 C9 C8 121.40(18)
C10 C9 H9 119.3
C8 C9 H9 119.3
C11 C10 C9 120.08(19)
C11 C10 H10 120.0
C9 C10 H10 120.0
C24 C11 C10 119.61(18)
C24 C11 H11 120.2
C10 C11 H11 120.2
O5 C12 C13 106.17(13)
O5 C12 H12A 110.5
C13 C12 H12A 110.5
O5 C12 H12B 110.5
C13 C12 H12B 110.5
H12A C12 H12B 108.7
O1 C13 C12 107.81(15)
O1 C13 H13A 110.1
C12 C13 H13A 110.1
O1 C13 H13B 110.1
C12 C13 H13B 110.1
H13A C13 H13B 108.5
O1 C14 O5 107.15(11)
O1 C14 C15 114.00(12)
O5 C14 C15 108.37(12)
O1 C14 C4 114.06(12)
O5 C14 C4 110.66(11)
C15 C14 C4 102.49(11)
C14 C15 C2 102.94(12)
C14 C15 C27 111.91(12)
C2 C15 C27 102.75(12)
C14 C15 H15 112.8
C2 C15 H15 112.8
C27 C15 H15 112.8
C28 C16 C3 102.79(11)
C28 C16 C17 108.09(11)
C3 C16 C17 91.54(9)
C28 C16 H16 117.0
C3 C16 H16 117.0
C17 C16 H16 117.0
C26 C17 C20 111.23(10)
C26 C17 C16 101.72(10)
C20 C17 C16 123.22(10)
C26 C17 C4 109.55(10)
C20 C17 C4 119.95(10)
C16 C17 C4 88.08(9)
C7 C18 C19 101.12(10)
C7 C18 C20 113.13(10)
C19 C18 C20 107.08(11)
C7 C18 H18 111.7
C19 C18 H18 111.7
C20 C18 H18 111.7
C5 C19 C18 100.88(10)
C5 C19 H19A 111.6
C18 C19 H19A 111.6
C5 C19 H19B 111.6
C18 C19 H19B 111.6
H19A C19 H19B 109.4
C21 C20 C17 111.01(10)
C21 C20 C18 113.30(10)
C17 C20 C18 113.75(10)
C21 C20 H20 106.0
C17 C20 H20 106.0
C18 C20 H20 106.0
O3 C21 O2 106.25(10)
O3 C21 C20 111.23(10)
O2 C21 C20 111.45(10)
O3 C21 H21 109.3
O2 C21 H21 109.3
C20 C21 H21 109.3
O2 C22 C23 106.18(13)
O2 C22 H22A 110.5
C23 C22 H22A 110.5
O2 C22 H22B 110.5
C23 C22 H22B 110.5
H22A C22 H22B 108.7
O3 C23 C22 105.99(12)
O3 C23 H23A 110.5
C22 C23 H23A 110.5
O3 C23 H23B 110.5
C22 C23 H23B 110.5
H23A C23 H23B 108.7
C11 C24 C25 120.65(19)
C11 C24 H24 119.7
C25 C24 H24 119.7
C8 C25 C24 120.97(17)
C8 C25 H25 119.5
C24 C25 H25 119.5
O4 C26 C27 127.17(13)
O4 C26 C17 127.02(14)
C27 C26 C17 105.60(11)
C26 C27 C28 101.67(12)
C26 C27 C15 110.25(12)
C28 C27 C15 102.68(13)
C26 C27 H27 113.7
C28 C27 H27 113.7
C15 C27 H27 113.7
C1 C28 C27 104.16(14)
C1 C28 C16 103.11(13)
C27 C28 C16 101.35(11)
C1 C28 H28 115.5
C27 C28 H28 115.5
C16 C28 H28 115.5

loop_
_geom_bond_atom_site_label_1
_geom_bond_atom_site_label_2
_geom_bond_distance
O1 C13 1.392(2)
O1 C14 1.4099(17)
O2 C22 1.4130(19)
O2 C21 1.4194(16)
O3 C23 1.4186(19)
O3 C21 1.4189(15)
O4 C26 1.2047(18)
O5 C12 1.4223(19)
O5 C14 1.4264(16)
C1 C28 1.528(2)
C1 C2 1.530(2)
C1 H1A 0.9700
C1 H1B 0.9700
C2 C15 1.538(2)
C2 C3 1.547(2)
C2 H2 0.9800
C3 C16 1.5548(18)
C3 C4 1.5572(17)
C3 H3 0.9800
C4 C5 1.5294(17)
C4 C14 1.5390(18)
C4 C17 1.6005(16)
C5 C6 1.5120(19)
C5 C19 1.5363(19)
C5 H5 0.9800
C6 C7 1.334(2)
C6 H6 0.9300
C7 C8 1.478(2)
C7 C18 1.5287(17)
C8 C25 1.389(2)
C8 C9 1.398(2)
C9 C10 1.385(3)
C9 H9 0.9300
C10 C11 1.375(3)
C10 H10 0.9300
C11 C24 1.369(3)
C11 H11 0.9300
C12 C13 1.458(3)
C12 H12A 0.9700
C12 H12B 0.9700
C13 H13A 0.9700
C13 H13B 0.9700
C14 C15 1.529(2)
C15 C27 1.575(2)
C15 H15 0.9800
C16 C28 1.552(2)
C16 C17 1.5682(16)
C16 H16 0.9800
C17 C26 1.5270(17)
C17 C20 1.5366(17)
C18 C19 1.5370(19)
C18 C20 1.5454(17)
C18 H18 0.9800
C19 H19A 0.9700
C19 H19B 0.9700
C20 C21 1.5265(17)
C20 H20 0.9800
C21 H21 0.9800
C22 C23 1.486(3)
C22 H22A 0.9700
C22 H22B 0.9700
C23 H23A 0.9700
C23 H23B 0.9700
C24 C25 1.390(3)
C24 H24 0.9300
C25 H25 0.9300
C26 C27 1.504(2)
C27 C28 1.546(2)
C27 H27 0.9800
C28 H28 0.9800
